data_4038486
loop_
_publ_author_name
'Wang, Yu-Jiang'
'Li, Xiao-Xiao'
'Chen, Zili'

_publ_section_title
;
 Gold-Catalyzed Diastereoselective Formal Intermolecular [4 + 2 + 1]
 Cycloaddition of 1,3-Dien-8-yne with Diazo Ester.
;
_journal_name_full 'The Journal of organic chemistry'
_journal_paper_doi 10.1021/acs.joc.0c00146
_journal_year 2020
_chemical_formula_moiety 'C17 H17 Br O3'
_chemical_formula_sum 'C17 H17 Br O3'
_chemical_formula_weight 349.21
_space_group_crystal_system monoclinic
_space_group_IT_number 14
_space_group_name_Hall '-P 2yn'
_space_group_name_H-M_alt 'P 1 21/n 1'
_atom_sites_solution_hydrogens geom
_audit_creation_date 2019-11-25
_audit_creation_method
;
Olex2 1.2
(compiled 2018.05.29 svn.r3508 for OlexSys, GUI svn.r5506)
;
_cell_angle_alpha 90
_cell_angle_beta 102.368(4)
_cell_angle_gamma 90
_cell_formula_units_Z 4
_cell_length_a 9.2435(12)
_cell_length_b 11.0703(13)
_cell_length_c 15.3163(17)
_cell_measurement_reflns_used 6618
_cell_measurement_temperature 180(2)
_cell_measurement_theta_max 27.529
_cell_measurement_theta_min 2.288
_cell_volume 1530.9(3)
_computing_cell_refinement 'SAINT V8.38A (?, 2016)'
_computing_data_reduction 'SAINT V8.38A (?, 2016)'
_computing_molecular_graphics 'Olex2 (Dolomanov et al., 2009)'
_computing_publication_material 'Olex2 (Dolomanov et al., 2009)'
_computing_structure_refinement 'ShelXL (Sheldrick, 2015)'
_computing_structure_solution 'SHELXT 2014/5 (Sheldrick, 2014)'
_diffrn_ambient_temperature 180.0
_diffrn_measured_fraction_theta_full 1.000
_diffrn_measured_fraction_theta_max 0.997
_diffrn_measurement_device_type 'Bruker APEX-II CCD'
_diffrn_measurement_method '\f and \w scans'
_diffrn_radiation_type MoK\a
_diffrn_radiation_wavelength 0.71073
_diffrn_reflns_av_R_equivalents 0.0476
_diffrn_reflns_av_unetI/netI 0.0404
_diffrn_reflns_Laue_measured_fraction_full 1.000
_diffrn_reflns_Laue_measured_fraction_max 0.997
_diffrn_reflns_limit_h_max 11
_diffrn_reflns_limit_h_min -12
_diffrn_reflns_limit_k_max 14
_diffrn_reflns_limit_k_min -14
_diffrn_reflns_limit_l_max 19
_diffrn_reflns_limit_l_min -19
_diffrn_reflns_number 17472
_diffrn_reflns_point_group_measured_fraction_full 1.000
_diffrn_reflns_point_group_measured_fraction_max 0.997
_diffrn_reflns_theta_full 25.242
_diffrn_reflns_theta_max 27.603
_diffrn_reflns_theta_min 2.289
_diffrn_standards_number 0
_exptl_absorpt_coefficient_mu 2.692
_exptl_absorpt_correction_T_max 0.7456
_exptl_absorpt_correction_T_min 0.5512
_exptl_absorpt_correction_type multi-scan
_exptl_absorpt_process_details
'SADABS-2016/2 (Bruker,2016/2) was used for absorption correction. wR2(int) was 0.1036 before and 0.0511 after correction. The Ratio of minimum to maximum transmission is 0.7393. The \l/2 correction factor is Not present.'
_exptl_crystal_colour 'clear light colourless'
_exptl_crystal_colour_lustre clear
_exptl_crystal_colour_modifier light
_exptl_crystal_colour_primary colourless
_exptl_crystal_density_diffrn 1.515
_exptl_crystal_description block
_exptl_crystal_F_000 712
_exptl_crystal_size_max 0.5
_exptl_crystal_size_mid 0.4
_exptl_crystal_size_min 0.3
_refine_diff_density_max 0.421
_refine_diff_density_min -0.386
_refine_diff_density_rms 0.068
_refine_ls_extinction_method none
_refine_ls_goodness_of_fit_ref 1.031
_refine_ls_hydrogen_treatment constr
_refine_ls_matrix_type full
_refine_ls_number_parameters 191
_refine_ls_number_reflns 3535
_refine_ls_number_restraints 0
_refine_ls_restrained_S_all 1.031
_refine_ls_R_factor_all 0.0615
_refine_ls_R_factor_gt 0.0379
_refine_ls_shift/su_max 0.001
_refine_ls_shift/su_mean 0.000
_refine_ls_structure_factor_coef Fsqd
_refine_ls_weighting_details 'w=1/[\s^2^(Fo^2^)+(0.0218P)^2^+1.4383P] where P=(Fo^2^+2Fc^2^)/3'
_refine_ls_weighting_scheme calc
_refine_ls_wR_factor_gt 0.0676
_refine_ls_wR_factor_ref 0.0740
_reflns_Friedel_coverage 0.000
_reflns_number_gt 2711
_reflns_number_total 3535
_reflns_threshold_expression 'I > 2\s(I)'
_cod_data_source_file jo0c00146_si_002.cif
_cod_data_source_block mo_wyj2019061505_0m_a
_cod_database_code 4038486
_shelx_shelxl_version_number 2018/1
_shelx_space_group_comment
;
The symmetry employed for this shelxl refinement is uniquely defined
by the following loop, which should always be used as a source of
symmetry information in preference to the above space-group names.
They are only intended as comments.
;
_shelx_estimated_absorpt_t_max 0.499
_shelx_estimated_absorpt_t_min 0.346
_olex2_refinement_description
;
1. Fixed Uiso
 At 1.2 times of:
  All C(H) groups, All C(H,H) groups
 At 1.5 times of:
  All C(H,H,H) groups
2.a Ternary CH refined with riding coordinates:
 C00G(H00G)
2.b Secondary CH2 refined with riding coordinates:
 C00F(H00B,H00F), C00I(H00I,H00J), C00K(H00L,H00M)
2.c Aromatic/amide H refined with riding coordinates:
 C008(H008), C00A(H00A), C00C(H00C), C00D(H00D), C00E(H00E), C00H(H00H),
 C00J(H00K)
2.d Idealised Me refined as rotating group:
 C00L(H00N,H00O,H00P)
;
_olex2_submission_special_instructions 'No special instructions were received'

loop_
_space_group_symop_operation_xyz
'x, y, z'
'-x+1/2, y+1/2, -z+1/2'
'-x, -y, -z'
'x-1/2, -y-1/2, z-1/2'

loop_
_atom_site_label
_atom_site_type_symbol
_atom_site_fract_x
_atom_site_fract_y
_atom_site_fract_z
_atom_site_U_iso_or_equiv
_atom_site_adp_type
_atom_site_occupancy
_atom_site_site_symmetry_order
_atom_site_calc_flag
_atom_site_refinement_flags_posn
_atom_site_refinement_flags_adp
_atom_site_refinement_flags_occupancy
_atom_site_disorder_assembly
_atom_site_disorder_group
Br01 Br 1.12299(3) 0.08792(3) 0.25934(2) 0.03716(10) Uani 1 1 d . . . . .
O002 O 0.35956(19) 0.11230(18) 0.62463(12) 0.0368(5) Uani 1 1 d . . . . .
O003 O 1.02072(19) 0.27515(19) 0.64352(12) 0.0413(5) Uani 1 1 d . . . . .
O004 O 0.8977(2) 0.44779(17) 0.64661(13) 0.0443(5) Uani 1 1 d . . . . .
C005 C 0.8692(2) 0.2417(2) 0.46833(15) 0.0215(5) Uani 1 1 d . . . . .
C006 C 0.5732(3) 0.1817(2) 0.58110(15) 0.0241(5) Uani 1 1 d . . . . .
C007 C 0.7908(2) 0.2938(2) 0.53882(15) 0.0232(5) Uani 1 1 d . . . . .
C008 C 0.8551(3) 0.1220(2) 0.44285(16) 0.0270(5) Uani 1 1 d . . . . .
H008 H 0.793819 0.070436 0.468830 0.032 Uiso 1 1 calc R . . . .
C009 C 0.9076(3) 0.3503(2) 0.61500(16) 0.0280(6) Uani 1 1 d . . . . .
C00A C 0.7161(3) 0.1962(2) 0.58298(15) 0.0238(5) Uani 1 1 d . . . . .
H00A H 0.780321 0.137705 0.616377 0.029 Uiso 1 1 calc R . . . .
C00B C 1.0159(3) 0.1509(2) 0.34223(15) 0.0249(5) Uani 1 1 d . . . . .
C00C C 1.0295(3) 0.2716(2) 0.36442(16) 0.0286(6) Uani 1 1 d . . . . .
H00C H 1.088239 0.323576 0.336841 0.034 Uiso 1 1 calc R . . . .
C00D C 0.9559(3) 0.3162(2) 0.42762(16) 0.0281(5) Uani 1 1 d . . . . .
H00D H 0.965172 0.399278 0.443348 0.034 Uiso 1 1 calc R . . . .
C00E C 0.9286(3) 0.0749(2) 0.37995(16) 0.0286(5) Uani 1 1 d . . . . .
H00E H 0.918672 -0.007943 0.363496 0.034 Uiso 1 1 calc R . . . .
C00F C 0.5107(3) 0.0816(2) 0.62945(17) 0.0305(6) Uani 1 1 d . . . . .
H00B H 0.518460 0.002864 0.600198 0.037 Uiso 1 1 calc R . . . .
H00F H 0.565106 0.076594 0.692491 0.037 Uiso 1 1 calc R . . . .
C00G C 0.4414(3) 0.2541(2) 0.53191(16) 0.0298(6) Uani 1 1 d . . . . .
H00G H 0.434335 0.329762 0.566432 0.036 Uiso 1 1 calc R . . . .
C00H C 0.5622(3) 0.3524(2) 0.42270(17) 0.0331(6) Uani 1 1 d . . . . .
H00H H 0.566143 0.371433 0.362768 0.040 Uiso 1 1 calc R . . . .
C00I C 0.6832(3) 0.3959(2) 0.49750(17) 0.0306(6) Uani 1 1 d . . . . .
H00I H 0.638366 0.431621 0.544719 0.037 Uiso 1 1 calc R . . . .
H00J H 0.739892 0.460125 0.474750 0.037 Uiso 1 1 calc R . . . .
C00J C 0.4507(3) 0.2884(3) 0.43853(17) 0.0332(6) Uani 1 1 d . . . . .
H00K H 0.374548 0.263351 0.389865 0.040 Uiso 1 1 calc R . . . .
C00K C 0.3135(3) 0.1718(3) 0.54057(18) 0.0392(7) Uani 1 1 d . . . . .
H00L H 0.222427 0.219427 0.539241 0.047 Uiso 1 1 calc R . . . .
H00M H 0.293706 0.112256 0.491209 0.047 Uiso 1 1 calc R . . . .
C00L C 1.1374(3) 0.3201(3) 0.71529(19) 0.0527(9) Uani 1 1 d . . . . .
H00N H 1.178753 0.394491 0.695938 0.079 Uiso 1 1 calc GR . . . .
H00O H 1.215688 0.259187 0.730365 0.079 Uiso 1 1 calc GR . . . .
H00P H 1.096449 0.337009 0.767985 0.079 Uiso 1 1 calc GR . . . .

loop_
_atom_site_aniso_label
_atom_site_aniso_U_11
_atom_site_aniso_U_22
_atom_site_aniso_U_33
_atom_site_aniso_U_23
_atom_site_aniso_U_13
_atom_site_aniso_U_12
Br01 0.04493(17) 0.04198(17) 0.02769(13) 0.00119(13) 0.01473(11) 0.00687(14)
O002 0.0250(9) 0.0487(12) 0.0391(10) 0.0003(9) 0.0125(8) -0.0035(8)
O003 0.0280(10) 0.0529(13) 0.0372(10) -0.0147(9) -0.0063(8) 0.0031(9)
O004 0.0557(13) 0.0289(11) 0.0459(12) -0.0091(9) 0.0058(10) -0.0087(9)
C005 0.0170(11) 0.0232(13) 0.0233(11) 0.0028(10) 0.0023(9) 0.0006(9)
C006 0.0250(13) 0.0245(13) 0.0232(12) -0.0030(10) 0.0058(10) -0.0003(10)
C007 0.0222(12) 0.0199(13) 0.0277(12) -0.0005(10) 0.0055(9) -0.0016(10)
C008 0.0249(13) 0.0268(14) 0.0301(13) 0.0017(11) 0.0079(10) -0.0048(10)
C009 0.0288(14) 0.0300(15) 0.0283(12) -0.0006(11) 0.0127(10) -0.0075(11)
C00A 0.0231(12) 0.0222(13) 0.0257(12) 0.0014(10) 0.0046(10) 0.0014(10)
C00B 0.0216(12) 0.0321(14) 0.0205(11) 0.0020(10) 0.0035(9) 0.0046(11)
C00C 0.0274(13) 0.0303(14) 0.0289(13) 0.0057(11) 0.0075(10) -0.0024(11)
C00D 0.0300(13) 0.0228(13) 0.0314(13) 0.0009(11) 0.0063(11) -0.0021(11)
C00E 0.0311(13) 0.0246(14) 0.0298(12) -0.0017(11) 0.0054(10) 0.0003(11)
C00F 0.0258(12) 0.0340(15) 0.0337(13) -0.0006(12) 0.0106(10) -0.0039(12)
C00G 0.0225(12) 0.0342(15) 0.0323(13) -0.0018(12) 0.0049(10) 0.0026(11)
C00H 0.0330(15) 0.0347(15) 0.0324(14) 0.0094(12) 0.0086(11) 0.0156(12)
C00I 0.0292(13) 0.0252(14) 0.0399(14) 0.0051(12) 0.0128(11) 0.0044(11)
C00J 0.0256(13) 0.0400(16) 0.0313(13) 0.0018(12) 0.0003(11) 0.0094(12)
C00K 0.0243(14) 0.0517(19) 0.0412(16) 0.0010(14) 0.0063(12) -0.0020(13)
C00L 0.0382(17) 0.076(2) 0.0361(16) -0.0104(16) -0.0096(13) -0.0094(16)

loop_
_atom_type_symbol
_atom_type_description
_atom_type_scat_dispersion_real
_atom_type_scat_dispersion_imag
_atom_type_scat_source
C C 0.0033 0.0016 'International Tables Vol C Tables 4.2.6.8 and 6.1.1.4'
H H 0.0000 0.0000 'International Tables Vol C Tables 4.2.6.8 and 6.1.1.4'
Br Br -0.2901 2.4595 'International Tables Vol C Tables 4.2.6.8 and 6.1.1.4'
O O 0.0106 0.0060 'International Tables Vol C Tables 4.2.6.8 and 6.1.1.4'

loop_
_geom_angle_atom_site_label_1
_geom_angle_atom_site_label_2
_geom_angle_atom_site_label_3
_geom_angle
_geom_angle_site_symmetry_1
_geom_angle_site_symmetry_3
_geom_angle_publ_flag
C00F O002 C00K 104.85(18) . . ?
C009 O003 C00L 115.9(2) . . ?
C008 C005 C007 122.0(2) . . ?
C008 C005 C00D 118.2(2) . . ?
C00D C005 C007 119.8(2) . . ?
C00A C006 C00F 124.1(2) . . ?
C00A C006 C00G 129.7(2) . . ?
C00F C006 C00G 106.23(19) . . ?
C005 C007 C009 108.98(18) . . ?
C005 C007 C00I 110.20(19) . . ?
C009 C007 C00I 107.3(2) . . ?
C00A C007 C005 111.94(19) . . ?
C00A C007 C009 105.25(19) . . ?
C00A C007 C00I 112.85(19) . . ?
C005 C008 H008 119.2 . . ?
C005 C008 C00E 121.7(2) . . ?
C00E C008 H008 119.2 . . ?
O003 C009 C007 111.6(2) . . ?
O004 C009 O003 123.6(2) . . ?
O004 C009 C007 124.8(2) . . ?
C006 C00A C007 128.5(2) . . ?
C006 C00A H00A 115.7 . . ?
C007 C00A H00A 115.7 . . ?
C00C C00B Br01 119.17(18) . . ?
C00E C00B Br01 119.50(19) . . ?
C00E C00B C00C 121.3(2) . . ?
C00B C00C H00C 120.5 . . ?
C00B C00C C00D 119.0(2) . . ?
C00D C00C H00C 120.5 . . ?
C005 C00D H00D 119.4 . . ?
C00C C00D C005 121.3(2) . . ?
C00C C00D H00D 119.4 . . ?
C008 C00E H00E 120.7 . . ?
C00B C00E C008 118.5(2) . . ?
C00B C00E H00E 120.7 . . ?
O002 C00F C006 105.8(2) . . ?
O002 C00F H00B 110.6 . . ?
O002 C00F H00F 110.6 . . ?
C006 C00F H00B 110.6 . . ?
C006 C00F H00F 110.6 . . ?
H00B C00F H00F 108.7 . . ?
C006 C00G H00G 108.4 . . ?
C006 C00G C00K 101.3(2) . . ?
C00J C00G C006 113.8(2) . . ?
C00J C00G H00G 108.4 . . ?
C00J C00G C00K 116.0(2) . . ?
C00K C00G H00G 108.4 . . ?
C00I C00H H00H 119.4 . . ?
C00J C00H H00H 119.4 . . ?
C00J C00H C00I 121.2(2) . . ?
C007 C00I H00I 109.0 . . ?
C007 C00I H00J 109.0 . . ?
C00H C00I C007 112.8(2) . . ?
C00H C00I H00I 109.0 . . ?
C00H C00I H00J 109.0 . . ?
H00I C00I H00J 107.8 . . ?
C00G C00J H00K 119.4 . . ?
C00H C00J C00G 121.3(2) . . ?
C00H C00J H00K 119.4 . . ?
O002 C00K C00G 105.5(2) . . ?
O002 C00K H00L 110.6 . . ?
O002 C00K H00M 110.6 . . ?
C00G C00K H00L 110.6 . . ?
C00G C00K H00M 110.6 . . ?
H00L C00K H00M 108.8 . . ?
O003 C00L H00N 109.5 . . ?
O003 C00L H00O 109.5 . . ?
O003 C00L H00P 109.5 . . ?
H00N C00L H00O 109.5 . . ?
H00N C00L H00P 109.5 . . ?
H00O C00L H00P 109.5 . . ?

loop_
_geom_bond_atom_site_label_1
_geom_bond_atom_site_label_2
_geom_bond_distance
_geom_bond_site_symmetry_2
_geom_bond_publ_flag
Br01 C00B 1.901(2) . ?
O002 C00F 1.425(3) . ?
O002 C00K 1.427(3) . ?
O003 C009 1.334(3) . ?
O003 C00L 1.453(3) . ?
O004 C009 1.194(3) . ?
C005 C007 1.536(3) . ?
C005 C008 1.379(3) . ?
C005 C00D 1.388(3) . ?
C006 C00A 1.325(3) . ?
C006 C00F 1.514(3) . ?
C006 C00G 1.517(3) . ?
C007 C009 1.542(3) . ?
C007 C00A 1.518(3) . ?
C007 C00I 1.548(3) . ?
C008 H008 0.9500 . ?
C008 C00E 1.394(3) . ?
C00A H00A 0.9500 . ?
C00B C00C 1.379(4) . ?
C00B C00E 1.376(3) . ?
C00C H00C 0.9500 . ?
C00C C00D 1.387(3) . ?
C00D H00D 0.9500 . ?
C00E H00E 0.9500 . ?
C00F H00B 0.9900 . ?
C00F H00F 0.9900 . ?
C00G H00G 1.0000 . ?
C00G C00J 1.500(3) . ?
C00G C00K 1.521(4) . ?
C00H H00H 0.9500 . ?
C00H C00I 1.499(4) . ?
C00H C00J 1.316(4) . ?
C00I H00I 0.9900 . ?
C00I H00J 0.9900 . ?
C00J H00K 0.9500 . ?
C00K H00L 0.9900 . ?
C00K H00M 0.9900 . ?
C00L H00N 0.9800 . ?
C00L H00O 0.9800 . ?
C00L H00P 0.9800 . ?
